data_4036604
loop_
_publ_author_name
'Bakthadoss, Manickam'
'Selvakumar, Raman'

_publ_section_title
;
 One-Pot Synthesis of Benzothiazole-Tethered Chromanones/Coumarins via
 Claisen Rearrangement Using the Solid State Melt Reaction.
;
_journal_issue 8
_journal_name_full 'The Journal of organic chemistry'
_journal_page_first 3391
_journal_page_last 3399
_journal_paper_doi 10.1021/acs.joc.5b02920
_journal_volume 81
_journal_year 2016
_chemical_formula_moiety 'C26 H21 N O2 S'
_chemical_formula_sum 'C26 H21 N O2 S'
_chemical_formula_weight 411.50
_space_group_crystal_system triclinic
_space_group_IT_number 2
_space_group_name_Hall '-P 1'
_space_group_name_H-M_alt 'P -1'
_atom_sites_solution_hydrogens geom
_atom_sites_solution_primary direct
_atom_sites_solution_secondary difmap
_audit_creation_date 2015-09-04
_audit_creation_method
;
Olex2 1.2
(compiled 2013.12.10 svn.r2850 for OlexSys, GUI svn.r4736)
;
_cell_angle_alpha 95.821(2)
_cell_angle_beta 97.715(2)
_cell_angle_gamma 93.790(2)
_cell_formula_units_Z 2
_cell_length_a 8.7107(2)
_cell_length_b 10.3413(3)
_cell_length_c 11.8345(3)
_cell_measurement_temperature 293(2)
_cell_volume 1047.51(5)
_computing_molecular_graphics 'Olex2 (Dolomanov et al., 2009)'
_computing_publication_material 'Olex2 (Dolomanov et al., 2009)'
_computing_structure_refinement 'SHELXL-97 (Sheldrick, 1997)'
_computing_structure_solution 'SHELXS-97 (Sheldrick, 1990)'
_diffrn_ambient_temperature 293(2)
_diffrn_measured_fraction_theta_full 0.994
_diffrn_measured_fraction_theta_max 0.994
_diffrn_measurement_device_type monochromate
_diffrn_radiation_monochromator graphite
_diffrn_radiation_type MoK\a
_diffrn_radiation_wavelength 0.71073
_diffrn_reflns_av_R_equivalents 0.0294
_diffrn_reflns_av_unetI/netI 0.0216
_diffrn_reflns_limit_h_max 10
_diffrn_reflns_limit_h_min -10
_diffrn_reflns_limit_k_max 12
_diffrn_reflns_limit_k_min -12
_diffrn_reflns_limit_l_max 14
_diffrn_reflns_limit_l_min -14
_diffrn_reflns_number 15798
_diffrn_reflns_theta_full 26.39
_diffrn_reflns_theta_max 26.39
_diffrn_reflns_theta_min 1.75
_diffrn_source 'fine-focus sealed tube'
_exptl_absorpt_coefficient_mu 0.177
_exptl_absorpt_correction_T_max 0.9825
_exptl_absorpt_correction_T_min 0.9654
_exptl_absorpt_correction_type multi-scan
_exptl_crystal_colour colourlecc
_exptl_crystal_density_diffrn 1.305
_exptl_crystal_density_method 'not measured'
_exptl_crystal_description block
_exptl_crystal_F_000 432
_exptl_crystal_size_max 0.2
_exptl_crystal_size_mid 0.15
_exptl_crystal_size_min 0.1
_refine_diff_density_max 0.720
_refine_diff_density_min -0.652
_refine_diff_density_rms 0.053
_refine_ls_extinction_coef 0.027(5)
_refine_ls_extinction_expression Fc^*^=kFc[1+0.001xFc^2^\l^3^/sin(2\q)]^-1/4^
_refine_ls_extinction_method SHELXL
_refine_ls_goodness_of_fit_ref 1.037
_refine_ls_hydrogen_treatment mixed
_refine_ls_matrix_type full
_refine_ls_number_parameters 275
_refine_ls_number_reflns 4259
_refine_ls_number_restraints 0
_refine_ls_restrained_S_all 1.037
_refine_ls_R_factor_all 0.0871
_refine_ls_R_factor_gt 0.0720
_refine_ls_shift/su_max 0.008
_refine_ls_shift/su_mean 0.000
_refine_ls_structure_factor_coef Fsqd
_refine_ls_weighting_details 'calc w=1/[\s^2^(Fo^2^)+(0.0994P)^2^+0.8129P] where P=(Fo^2^+2Fc^2^)/3'
_refine_ls_weighting_scheme calc
_refine_ls_wR_factor_gt 0.1978
_refine_ls_wR_factor_ref 0.2141
_reflns_number_gt 3292
_reflns_number_total 4259
_reflns_threshold_expression >2sigma(I)
_cod_data_source_file jo5b02920_si_003.cif
_cod_data_source_block shelxl
_cod_database_code 4036604
_olex2_refinement_description
;
1. Others
 Fixed Uiso: H26A(0.375) H26B(0.375) H26C(0.375) H2(0.113) H3(0.131) H4(0.132)
 H5(0.115) H9(0.082) H10(0.089) H11(0.076) H16A(0.111) H16B(0.111) H16C(0.111)
 H19(0.085) H20(0.094) H22(0.088) H23(0.075) H24(0.149) H25A(0.482) H25B(0.482)
 H25C(0.482)
 Fixed X: H26A(-0.7934) H26B(-0.8668) H26C(-0.7596) H2(0.6804) H3(0.9187)
 H4(0.9703) H5(0.7902) H9(0.3354) H10(0.1309) H11(-0.0821) H16A(-0.3578) H16B(-
 0.2439) H16C(-0.3299) H19(-0.3658) H20(-0.5653) H22(-0.4082) H23(-0.2122) H24(-
 0.5953) H25A(-0.7868) H25B(-0.6913) H25C(-0.6142)
 Fixed Y: H26A(0.3318) H26B(0.2883) H26C(0.4183) H2(0.9271) H3(1.021)
 H4(1.0428) H5(0.9774) H9(0.78) H10(0.6749) H11(0.5826) H16A(0.5055)
 H16B(0.5088) H16C(0.6326) H19(0.6426) H20(0.5155) H22(0.2008) H23(0.3269)
 H24(0.2342) H25A(0.1545) H25B(0.0788) H25C(0.1279)
 Fixed Z: H26A(0.9335) H26B(0.8058) H26C(0.8368) H2(0.5245) H3(0.6183)
 H4(0.8132) H5(0.9236) H9(0.9784) H10(1.0468) H11(0.9225) H16A(0.5192)
 H16B(0.4274) H16C(0.4606) H19(0.8167) H20(0.8677) H22(0.7183) H23(0.6608)
 H24(0.9119) H25A(0.7321) H25B(0.8222) H25C(0.7204)
;

loop_
_space_group_symop_id
_space_group_symop_operation_xyz
1 'x, y, z'
2 '-x, -y, -z'

loop_
_atom_site_label
_atom_site_type_symbol
_atom_site_fract_x
_atom_site_fract_y
_atom_site_fract_z
_atom_site_U_iso_or_equiv
_atom_site_adp_type
_atom_site_occupancy
_atom_site_symmetry_multiplicity
_atom_site_calc_flag
_atom_site_refinement_flags
C26 C -0.7769(9) 0.3306(7) 0.8548(9) 0.250(6) Uani 1 1 d .
H26A H -0.7934 0.3318 0.9335 0.375 Uiso 1 1 calc R
H26B H -0.8668 0.2883 0.8058 0.375 Uiso 1 1 calc R
H26C H -0.7596 0.4183 0.8368 0.375 Uiso 1 1 calc R
C1 C 0.5912(4) 0.8954(3) 0.6711(3) 0.0721(9) Uani 1 1 d .
C2 C 0.7016(5) 0.9368(4) 0.6041(4) 0.0940(12) Uani 1 1 d .
H2 H 0.6804 0.9271 0.5245 0.113 Uiso 1 1 calc R
C3 C 0.8430(5) 0.9923(4) 0.6605(6) 0.1091(16) Uani 1 1 d .
H3 H 0.9187 1.0210 0.6183 0.131 Uiso 1 1 calc R
C4 C 0.8734(5) 1.0058(4) 0.7777(6) 0.1100(16) Uani 1 1 d .
H4 H 0.9703 1.0428 0.8132 0.132 Uiso 1 1 calc R
C5 C 0.7672(4) 0.9668(4) 0.8440(5) 0.0962(13) Uani 1 1 d .
H5 H 0.7902 0.9774 0.9236 0.115 Uiso 1 1 calc R
C6 C 0.6223(3) 0.9105(3) 0.7897(3) 0.0678(8) Uani 1 1 d .
C7 C 0.3833(3) 0.8179(3) 0.7722(3) 0.0561(7) Uani 1 1 d .
C8 C 0.2440(3) 0.7574(3) 0.8115(2) 0.0535(6) Uani 1 1 d .
C9 C 0.2486(4) 0.7449(3) 0.9274(3) 0.0686(8) Uani 1 1 d .
H9 H 0.3354 0.7800 0.9784 0.082 Uiso 1 1 calc R
C10 C 0.1262(4) 0.6812(4) 0.9686(3) 0.0744(9) Uani 1 1 d .
H10 H 0.1309 0.6749 1.0468 0.089 Uiso 1 1 calc R
C11 C -0.0017(3) 0.6273(3) 0.8944(3) 0.0632(7) Uani 1 1 d .
H11 H -0.0821 0.5826 0.9225 0.076 Uiso 1 1 calc R
C12 C -0.0128(3) 0.6386(2) 0.7769(2) 0.0503(6) Uani 1 1 d .
C13 C 0.1102(3) 0.7068(2) 0.7385(2) 0.0492(6) Uani 1 1 d .
C14 C -0.0237(3) 0.6835(3) 0.5452(2) 0.0580(7) Uani 1 1 d .
C15 C -0.1503(3) 0.6054(3) 0.5818(2) 0.0544(6) Uani 1 1 d .
C16 C -0.2823(4) 0.5589(4) 0.4889(3) 0.0743(9) Uani 1 1 d .
H16A H -0.3578 0.5055 0.5192 0.111 Uiso 1 1 calc R
H16B H -0.2439 0.5088 0.4274 0.111 Uiso 1 1 calc R
H16C H -0.3299 0.6326 0.4606 0.111 Uiso 1 1 calc R
C17 C -0.1437(3) 0.5830(2) 0.6926(2) 0.0491(6) Uani 1 1 d .
C18 C -0.2693(3) 0.4993(3) 0.7309(2) 0.0511(6) Uani 1 1 d .
C19 C -0.3749(4) 0.5532(3) 0.7947(3) 0.0706(9) Uani 1 1 d .
H19 H -0.3658 0.6426 0.8167 0.085 Uiso 1 1 calc R
C20 C -0.4939(4) 0.4764(4) 0.8264(3) 0.0783(10) Uani 1 1 d .
H20 H -0.5653 0.5155 0.8677 0.094 Uiso 1 1 calc R
C21 C -0.5096(3) 0.3435(3) 0.7986(3) 0.0697(8) Uani 1 1 d .
C22 C -0.4015(4) 0.2907(3) 0.7374(3) 0.0733(9) Uani 1 1 d .
H22 H -0.4082 0.2008 0.7183 0.088 Uiso 1 1 calc R
C23 C -0.2828(4) 0.3661(3) 0.7029(3) 0.0627(7) Uani 1 1 d .
H23 H -0.2122 0.3269 0.6608 0.075 Uiso 1 1 calc R
C24 C -0.6378(5) 0.2575(6) 0.8364(5) 0.1243(19) Uani 1 1 d .
H24 H -0.5953 0.2342 0.9119 0.149 Uiso 1 1 calc R
C25 C -0.6857(8) 0.1474(6) 0.7736(12) 0.322(9) Uani 1 1 d .
H25A H -0.7868 0.1545 0.7321 0.482 Uiso 1 1 calc R
H25B H -0.6913 0.0788 0.8222 0.482 Uiso 1 1 calc R
H25C H -0.6142 0.1279 0.7204 0.482 Uiso 1 1 calc R
N1 N 0.5028(3) 0.8655(2) 0.8458(2) 0.0657(7) Uani 1 1 d .
O1 O 0.1039(2) 0.7255(2) 0.62578(16) 0.0575(5) Uani 1 1 d .
O2 O -0.0195(3) 0.7138(3) 0.45044(19) 0.0847(8) Uani 1 1 d .
S1 S 0.40516(10) 0.82293(9) 0.62783(8) 0.0743(3) Uani 1 1 d .

loop_
_atom_site_aniso_label
_atom_site_aniso_U_11
_atom_site_aniso_U_22
_atom_site_aniso_U_33
_atom_site_aniso_U_23
_atom_site_aniso_U_13
_atom_site_aniso_U_12
C26 0.187(6) 0.166(6) 0.399(13) -0.133(7) 0.236(8) -0.105(5)
C1 0.0571(17) 0.0549(17) 0.107(3) 0.0076(16) 0.0277(17) -0.0074(13)
C2 0.079(2) 0.086(3) 0.122(3) 0.007(2) 0.045(2) -0.0185(19)
C3 0.071(2) 0.088(3) 0.177(5) 0.019(3) 0.057(3) -0.015(2)
C4 0.056(2) 0.090(3) 0.181(5) 0.017(3) 0.021(3) -0.0215(19)
C5 0.0564(19) 0.082(2) 0.145(4) 0.011(2) 0.008(2) -0.0191(17)
C6 0.0488(15) 0.0503(16) 0.104(3) 0.0084(15) 0.0145(15) -0.0050(12)
C7 0.0477(14) 0.0465(14) 0.0737(18) 0.0055(12) 0.0110(12) -0.0026(11)
C8 0.0469(14) 0.0507(14) 0.0626(16) 0.0068(12) 0.0096(12) -0.0036(11)
C9 0.0571(16) 0.081(2) 0.0619(18) 0.0023(15) 0.0017(13) -0.0121(15)
C10 0.0688(19) 0.098(2) 0.0552(17) 0.0131(16) 0.0097(14) -0.0129(17)
C11 0.0571(16) 0.0725(19) 0.0618(17) 0.0135(14) 0.0169(13) -0.0089(14)
C12 0.0443(13) 0.0484(14) 0.0599(15) 0.0098(11) 0.0123(11) -0.0005(10)
C13 0.0459(13) 0.0479(13) 0.0555(14) 0.0096(11) 0.0119(11) 0.0006(10)
C14 0.0464(14) 0.0698(18) 0.0595(16) 0.0148(13) 0.0105(12) -0.0009(12)
C15 0.0438(13) 0.0579(15) 0.0624(16) 0.0130(12) 0.0089(11) -0.0013(11)
C16 0.0564(17) 0.091(2) 0.072(2) 0.0159(17) 0.0028(14) -0.0137(16)
C17 0.0413(12) 0.0471(13) 0.0612(15) 0.0111(11) 0.0130(11) 0.0012(10)
C18 0.0402(12) 0.0551(15) 0.0596(15) 0.0140(12) 0.0099(11) -0.0025(11)
C19 0.0589(17) 0.0561(17) 0.105(2) 0.0148(16) 0.0340(17) 0.0075(13)
C20 0.0561(17) 0.080(2) 0.109(3) 0.0226(19) 0.0399(18) 0.0091(15)
C21 0.0526(16) 0.080(2) 0.079(2) 0.0220(16) 0.0173(14) -0.0137(14)
C22 0.077(2) 0.0548(17) 0.089(2) 0.0064(15) 0.0239(17) -0.0159(15)
C23 0.0623(17) 0.0554(16) 0.0729(18) 0.0058(13) 0.0238(14) -0.0034(13)
C24 0.081(3) 0.150(5) 0.145(4) 0.053(4) 0.026(3) -0.048(3)
C25 0.152(6) 0.069(3) 0.79(3) 0.006(7) 0.270(11) -0.019(4)
N1 0.0509(13) 0.0573(14) 0.0861(18) 0.0059(12) 0.0075(12) -0.0087(11)
O1 0.0448(10) 0.0702(12) 0.0591(11) 0.0174(9) 0.0111(8) -0.0080(8)
O2 0.0652(13) 0.129(2) 0.0629(13) 0.0339(13) 0.0113(10) -0.0143(13)
S1 0.0629(5) 0.0819(6) 0.0780(6) 0.0088(4) 0.0219(4) -0.0200(4)

loop_
_atom_type_symbol
_atom_type_description
_atom_type_scat_dispersion_real
_atom_type_scat_dispersion_imag
_atom_type_scat_source
C C 0.0033 0.0016 'International Tables Vol C Tables 4.2.6.8 and 6.1.1.4'
H H 0.0000 0.0000 'International Tables Vol C Tables 4.2.6.8 and 6.1.1.4'
N N 0.0061 0.0033 'International Tables Vol C Tables 4.2.6.8 and 6.1.1.4'
O O 0.0106 0.0060 'International Tables Vol C Tables 4.2.6.8 and 6.1.1.4'
S S 0.1246 0.1234 'International Tables Vol C Tables 4.2.6.8 and 6.1.1.4'

loop_
_geom_angle_atom_site_label_1
_geom_angle_atom_site_label_2
_geom_angle_atom_site_label_3
_geom_angle
H26A C26 H26B 109.5
H26A C26 H26C 109.5
H26B C26 H26C 109.5
C24 C26 H26A 109.5
C24 C26 H26B 109.5
C24 C26 H26C 109.5
C2 C1 S1 129.1(3)
C6 C1 C2 121.3(3)
C6 C1 S1 109.6(2)
C1 C2 H2 121.2
C3 C2 C1 117.5(5)
C3 C2 H2 121.2
C2 C3 H3 119.6
C4 C3 C2 120.9(4)
C4 C3 H3 119.6
C3 C4 H4 118.9
C5 C4 C3 122.3(4)
C5 C4 H4 118.9
C4 C5 H5 120.8
C4 C5 C6 118.4(5)
C6 C5 H5 120.8
C1 C6 C5 119.6(3)
C1 C6 N1 115.4(3)
N1 C6 C5 124.9(4)
C8 C7 S1 123.9(2)
N1 C7 C8 120.5(3)
N1 C7 S1 115.5(2)
C9 C8 C7 118.4(3)
C9 C8 C13 117.5(2)
C13 C8 C7 124.1(3)
C8 C9 H9 119.4
C10 C9 C8 121.2(3)
C10 C9 H9 119.4
C9 C10 H10 119.9
C11 C10 C9 120.2(3)
C11 C10 H10 119.9
C10 C11 H11 119.6
C10 C11 C12 120.8(3)
C12 C11 H11 119.6
C11 C12 C17 124.0(2)
C13 C12 C11 117.7(2)
C13 C12 C17 118.3(2)
C12 C13 C8 122.5(2)
O1 C13 C8 116.9(2)
O1 C13 C12 120.6(2)
O1 C14 C15 117.7(2)
O2 C14 C15 125.9(3)
O2 C14 O1 116.4(2)
C14 C15 C16 114.9(3)
C17 C15 C14 120.0(2)
C17 C15 C16 125.1(3)
C15 C16 H16A 109.5
C15 C16 H16B 109.5
C15 C16 H16C 109.5
H16A C16 H16B 109.5
H16A C16 H16C 109.5
H16B C16 H16C 109.5
C12 C17 C18 118.8(2)
C15 C17 C12 120.4(2)
C15 C17 C18 120.8(2)
C19 C18 C17 121.0(3)
C19 C18 C23 118.1(2)
C23 C18 C17 120.8(2)
C18 C19 H19 119.5
C18 C19 C20 120.9(3)
C20 C19 H19 119.5
C19 C20 H20 119.2
C21 C20 C19 121.7(3)
C21 C20 H20 119.2
C20 C21 C24 122.0(4)
C22 C21 C20 116.9(3)
C22 C21 C24 121.1(4)
C21 C22 H22 118.8
C21 C22 C23 122.4(3)
C23 C22 H22 118.8
C18 C23 C22 120.0(3)
C18 C23 H23 120.0
C22 C23 H23 120.0
C26 C24 C21 112.0(5)
C26 C24 H24 105.9
C21 C24 H24 105.9
C25 C24 C26 108.2(5)
C25 C24 C21 118.1(6)
C25 C24 H24 105.9
C24 C25 H25A 109.5
C24 C25 H25B 109.5
C24 C25 H25C 109.5
H25A C25 H25B 109.5
H25A C25 H25C 109.5
H25B C25 H25C 109.5
C7 N1 C6 110.5(3)
C13 O1 C14 122.7(2)
C1 S1 C7 88.93(16)

loop_
_geom_bond_atom_site_label_1
_geom_bond_atom_site_label_2
_geom_bond_distance
C26 H26A 0.9600
C26 H26B 0.9600
C26 H26C 0.9600
C26 C24 1.498(9)
C1 C2 1.398(5)
C1 C6 1.384(5)
C1 S1 1.729(3)
C2 H2 0.9300
C2 C3 1.379(6)
C3 H3 0.9300
C3 C4 1.367(7)
C4 H4 0.9300
C4 C5 1.358(6)
C5 H5 0.9300
C5 C6 1.398(5)
C6 N1 1.387(4)
C7 C8 1.480(4)
C7 N1 1.298(4)
C7 S1 1.750(3)
C8 C9 1.386(4)
C8 C13 1.391(4)
C9 H9 0.9300
C9 C10 1.386(4)
C10 H10 0.9300
C10 C11 1.371(4)
C11 H11 0.9300
C11 C12 1.398(4)
C12 C13 1.395(3)
C12 C17 1.456(4)
C13 O1 1.362(3)
C14 C15 1.461(4)
C14 O1 1.379(3)
C14 O2 1.200(3)
C15 C16 1.497(4)
C15 C17 1.350(4)
C16 H16A 0.9600
C16 H16B 0.9600
C16 H16C 0.9600
C17 C18 1.496(3)
C18 C19 1.376(4)
C18 C23 1.378(4)
C19 H19 0.9300
C19 C20 1.380(4)
C20 H20 0.9300
C20 C21 1.373(5)
C21 C22 1.372(5)
C21 C24 1.524(4)
C22 H22 0.9300
C22 C23 1.384(4)
C23 H23 0.9300
C24 H24 0.9800
C24 C25 1.306(9)
C25 H25A 0.9600
C25 H25B 0.9600
C25 H25C 0.9600

loop_
_geom_torsion_atom_site_label_1
_geom_torsion_atom_site_label_2
_geom_torsion_atom_site_label_3
_geom_torsion_atom_site_label_4
_geom_torsion
C1 C2 C3 C4 0.2(7)
C1 C6 N1 C7 -0.4(4)
C2 C1 C6 C5 -0.7(5)
C2 C1 C6 N1 180.0(3)
C2 C1 S1 C7 -179.8(4)
C2 C3 C4 C5 -0.6(8)
C3 C4 C5 C6 0.4(7)
C4 C5 C6 C1 0.3(6)
C4 C5 C6 N1 179.6(3)
C5 C6 N1 C7 -179.7(3)
C6 C1 C2 C3 0.5(6)
C6 C1 S1 C7 -0.2(2)
C7 C8 C9 C10 -175.5(3)
C7 C8 C13 C12 173.3(2)
C7 C8 C13 O1 -6.1(4)
C8 C7 N1 C6 176.8(2)
C8 C7 S1 C1 -176.5(3)
C8 C9 C10 C11 0.9(6)
C8 C13 O1 C14 -178.2(2)
C9 C8 C13 C12 -3.9(4)
C9 C8 C13 O1 176.8(3)
C9 C10 C11 C12 -1.7(5)
C10 C11 C12 C13 -0.2(4)
C10 C11 C12 C17 179.3(3)
C11 C12 C13 C8 3.1(4)
C11 C12 C13 O1 -177.5(2)
C11 C12 C17 C15 175.7(3)
C11 C12 C17 C18 -5.1(4)
C12 C13 O1 C14 2.5(4)
C12 C17 C18 C19 73.7(4)
C12 C17 C18 C23 -106.5(3)
C13 C8 C9 C10 1.8(5)
C13 C12 C17 C15 -4.8(4)
C13 C12 C17 C18 174.4(2)
C14 C15 C17 C12 1.4(4)
C14 C15 C17 C18 -177.8(2)
C15 C14 O1 C13 -5.8(4)
C15 C17 C18 C19 -107.1(3)
C15 C17 C18 C23 72.7(4)
C16 C15 C17 C12 -176.9(3)
C16 C15 C17 C18 3.9(4)
C17 C12 C13 C8 -176.4(2)
C17 C12 C13 O1 2.9(4)
C17 C18 C19 C20 177.7(3)
C17 C18 C23 C22 -178.9(3)
C18 C19 C20 C21 1.8(6)
C19 C18 C23 C22 1.0(5)
C19 C20 C21 C22 -0.2(6)
C19 C20 C21 C24 178.1(4)
C20 C21 C22 C23 -1.0(5)
C20 C21 C24 C26 26.5(7)
C20 C21 C24 C25 153.2(7)
C21 C22 C23 C18 0.6(5)
C22 C21 C24 C26 -155.3(6)
C22 C21 C24 C25 -28.6(9)
C23 C18 C19 C20 -2.1(5)
C24 C21 C22 C23 -179.3(4)
N1 C7 C8 C9 -4.3(4)
N1 C7 C8 C13 178.5(3)
N1 C7 S1 C1 0.0(2)
O1 C14 C15 C16 -177.8(3)
O1 C14 C15 C17 3.7(4)
O2 C14 C15 C16 1.5(5)
O2 C14 C15 C17 -177.0(3)
O2 C14 O1 C13 174.9(3)
S1 C1 C2 C3 180.0(3)
S1 C1 C6 C5 179.7(3)
S1 C1 C6 N1 0.3(4)
S1 C7 C8 C9 171.9(2)
S1 C7 C8 C13 -5.2(4)
S1 C7 N1 C6 0.2(3)
